data_2222726
loop_
_publ_author_name
'Zhou, Yi-Xin'
'Wang, Jian-Qiang'
'Du, Ren-Jun'
'Tang, Jian-Guo'
'Guo, Cheng'

_publ_section_title
;
 4-Bromo-2-(4-fluorobenzylidene)indan-1-one
;
_journal_coeditor_code HK2723
_journal_issue 8
_journal_name_full 'Acta Crystallographica Section E'
_journal_page_first o1936
_journal_paper_doi 10.1107/S1600536809025781
_journal_volume 65
_journal_year 2009
_chemical_formula_iupac 'C16 H10 Br F O'
_chemical_formula_moiety 'C16 H10 Br F O'
_chemical_formula_sum 'C16 H10 Br F O'
_chemical_formula_weight 317.15
_chemical_name_systematic
;
4-Bromo-2-(4-fluorobenzylidene)indan-1-one
;
_space_group_IT_number 2
_symmetry_cell_setting triclinic
_symmetry_space_group_name_Hall '-P 1'
_symmetry_space_group_name_H-M 'P -1'
_atom_sites_solution_hydrogens geom
_atom_sites_solution_primary direct
_atom_sites_solution_secondary difmap
_audit_creation_method SHELXL-97
_cell_angle_alpha 101.45(3)
_cell_angle_beta 96.80(3)
_cell_angle_gamma 111.72(3)
_cell_formula_units_Z 2
_cell_length_a 7.3580(15)
_cell_length_b 7.4630(15)
_cell_length_c 13.140(3)
_cell_measurement_reflns_used 25
_cell_measurement_temperature 294(2)
_cell_measurement_theta_max 13
_cell_measurement_theta_min 9
_cell_volume 642.2(3)
_computing_cell_refinement 'CAD-4 Software (Enraf--Nonius, 1989)'
_computing_data_collection 'CAD-4 Software (Enraf--Nonius, 1989)'
_computing_data_reduction 'XCAD4 (Harms & Wocadlo, 1995)'
_computing_molecular_graphics 'ORTEP-3 for Windows (Farrugia, 1997)'
_computing_publication_material 'SHELXL97 (Sheldrick, 2008) and PLATON (Spek, 2009)'
_computing_structure_refinement 'SHELXL97 (Sheldrick, 2008)'
_computing_structure_solution 'SHELXS97 (Sheldrick, 2008)'
_diffrn_ambient_temperature 294(2)
_diffrn_measured_fraction_theta_full 1.000
_diffrn_measured_fraction_theta_max 1.000
_diffrn_measurement_device_type 'Enraf--Nonius CAD-4'
_diffrn_measurement_method \w/2\q
_diffrn_radiation_monochromator graphite
_diffrn_radiation_source 'fine-focus sealed tube'
_diffrn_radiation_type MoK\a
_diffrn_radiation_wavelength 0.71073
_diffrn_reflns_av_R_equivalents 0.0265
_diffrn_reflns_av_sigmaI/netI 0.0680
_diffrn_reflns_limit_h_max 8
_diffrn_reflns_limit_h_min 0
_diffrn_reflns_limit_k_max 8
_diffrn_reflns_limit_k_min -8
_diffrn_reflns_limit_l_max 15
_diffrn_reflns_limit_l_min -15
_diffrn_reflns_number 2518
_diffrn_reflns_theta_full 25.26
_diffrn_reflns_theta_max 25.26
_diffrn_reflns_theta_min 1.62
_diffrn_standards_decay_% 1
_diffrn_standards_interval_time 120
_diffrn_standards_number 3
_exptl_absorpt_coefficient_mu 3.200
_exptl_absorpt_correction_T_max 0.8564
_exptl_absorpt_correction_T_min 0.7403
_exptl_absorpt_correction_type psi-scan
_exptl_absorpt_process_details '(North <i>et al.</i>,  1968)'
_exptl_crystal_colour colorless
_exptl_crystal_density_diffrn 1.640
_exptl_crystal_density_method 'not measured'
_exptl_crystal_description block
_exptl_crystal_F_000 316
_exptl_crystal_size_max 0.10
_exptl_crystal_size_mid 0.10
_exptl_crystal_size_min 0.05
_refine_diff_density_max 0.384
_refine_diff_density_min -0.354
_refine_ls_extinction_method none
_refine_ls_goodness_of_fit_ref 1.002
_refine_ls_hydrogen_treatment constr
_refine_ls_matrix_type full
_refine_ls_number_parameters 172
_refine_ls_number_reflns 2319
_refine_ls_number_restraints 0
_refine_ls_restrained_S_all 1.002
_refine_ls_R_factor_all 0.1122
_refine_ls_R_factor_gt 0.0588
_refine_ls_shift/su_max 0.000
_refine_ls_shift/su_mean 0.000
_refine_ls_structure_factor_coef Fsqd
_refine_ls_weighting_details 'calc w=1/[\s^2^(Fo^2^)+(0.067P)^2^] where P=(Fo^2^+2Fc^2^)/3'
_refine_ls_weighting_scheme calc
_refine_ls_wR_factor_gt 0.1198
_refine_ls_wR_factor_ref 0.1369
_reflns_number_gt 1351
_reflns_number_total 2319
_reflns_threshold_expression I>2\s(I)
_cod_data_source_file hk2723.cif
_cod_data_source_block I
_cod_database_code 2222726
_cod_database_fobs_code 2222726

loop_
_symmetry_equiv_pos_as_xyz
'x, y, z'
'-x, -y, -z'

loop_
_atom_site_type_symbol
_atom_site_label
_atom_site_fract_x
_atom_site_fract_y
_atom_site_fract_z
_atom_site_U_iso_or_equiv
_atom_site_adp_type
_atom_site_calc_flag
_atom_site_refinement_flags
_atom_site_occupancy
_atom_site_disorder_assembly
_atom_site_disorder_group
Br Br 0.47010(11) 0.25337(12) 0.59830(5) 0.0759(3) Uani d . 1 . .
O O 0.2276(6) 0.2064(7) 1.0423(3) 0.0688(12) Uani d . 1 . .
F F 0.8344(6) 0.2939(6) 1.4682(2) 0.0883(12) Uani d . 1 . .
C C1 0.7931(11) 0.2919(9) 1.3633(4) 0.0618(17) Uani d . 1 . .
C C2 0.6046(11) 0.2666(9) 1.3199(4) 0.0657(18) Uani d . 1 . .
H H2A 0.5071 0.2516 1.3604 0.079 Uiso calc R 1 . .
C C3 0.5620(9) 0.2638(9) 1.2136(4) 0.0558(16) Uani d . 1 . .
H H3A 0.4348 0.2475 1.1823 0.067 Uiso calc R 1 . .
C C4 0.7092(9) 0.2854(8) 1.1535(4) 0.0483(14) Uani d . 1 . .
C C5 0.8976(9) 0.3109(9) 1.2025(4) 0.0586(16) Uani d . 1 . .
H H5A 0.9979 0.3272 1.1639 0.070 Uiso calc R 1 . .
C C6 0.9387(10) 0.3124(9) 1.3084(5) 0.0678(18) Uani d . 1 . .
H H6A 1.0648 0.3273 1.3407 0.081 Uiso calc R 1 . .
C C7 0.6811(9) 0.2884(8) 1.0409(4) 0.0543(15) Uani d . 1 . .
H H7A 0.7986 0.3146 1.0156 0.065 Uiso calc R 1 . .
C C8 0.5240(8) 0.2619(8) 0.9659(4) 0.0467(14) Uani d . 1 . .
C C9 0.3131(9) 0.2200(8) 0.9680(4) 0.0497(15) Uani d . 1 . .
C C10 0.2123(9) 0.1972(8) 0.8595(4) 0.0449(13) Uani d . 1 . .
C C11 0.0132(10) 0.1497(9) 0.8219(4) 0.0621(17) Uani d . 1 . .
H H11A -0.0777 0.1254 0.8663 0.075 Uiso calc R 1 . .
C C12 -0.0493(10) 0.1387(9) 0.7156(4) 0.0642(17) Uani d . 1 . .
H H12A -0.1827 0.1093 0.6886 0.077 Uiso calc R 1 . .
C C13 0.0868(10) 0.1714(9) 0.6507(4) 0.0607(17) Uani d . 1 . .
H H13A 0.0442 0.1646 0.5800 0.073 Uiso calc R 1 . .
C C14 0.2830(10) 0.2135(8) 0.6883(4) 0.0510(15) Uani d . 1 . .
C C15 0.3494(9) 0.2285(8) 0.7946(4) 0.0474(14) Uani d . 1 . .
C C16 0.5512(8) 0.2711(9) 0.8538(4) 0.0515(15) Uani d . 1 . .
H H16A 0.6460 0.4025 0.8538 0.062 Uiso calc R 1 . .
H H16B 0.5987 0.1720 0.8228 0.062 Uiso calc R 1 . .

loop_
_atom_site_aniso_label
_atom_site_aniso_U_11
_atom_site_aniso_U_22
_atom_site_aniso_U_33
_atom_site_aniso_U_12
_atom_site_aniso_U_13
_atom_site_aniso_U_23
Br 0.0960(6) 0.1065(6) 0.0373(4) 0.0458(5) 0.0289(3) 0.0263(3)
O 0.063(3) 0.110(4) 0.033(2) 0.030(3) 0.0189(19) 0.022(2)
F 0.117(3) 0.104(3) 0.0362(19) 0.036(3) 0.0016(19) 0.0279(19)
C1 0.085(5) 0.061(4) 0.029(3) 0.022(4) 0.000(3) 0.011(3)
C2 0.087(5) 0.075(5) 0.034(3) 0.029(4) 0.016(3) 0.018(3)
C3 0.063(4) 0.070(4) 0.033(3) 0.028(4) 0.005(3) 0.011(3)
C4 0.058(4) 0.048(4) 0.033(3) 0.017(3) 0.008(3) 0.008(3)
C5 0.055(4) 0.068(4) 0.041(3) 0.017(3) 0.003(3) 0.009(3)
C6 0.069(5) 0.078(5) 0.050(4) 0.027(4) -0.005(3) 0.019(3)
C7 0.060(4) 0.064(4) 0.035(3) 0.020(3) 0.015(3) 0.013(3)
C8 0.052(4) 0.058(4) 0.028(3) 0.020(3) 0.013(3) 0.010(3)
C9 0.063(4) 0.055(4) 0.031(3) 0.023(3) 0.017(3) 0.008(3)
C10 0.053(4) 0.052(4) 0.032(3) 0.024(3) 0.009(3) 0.010(2)
C11 0.066(5) 0.081(5) 0.041(3) 0.032(4) 0.017(3) 0.015(3)
C12 0.063(4) 0.087(5) 0.047(4) 0.040(4) 0.004(3) 0.010(3)
C13 0.077(5) 0.084(5) 0.031(3) 0.045(4) 0.007(3) 0.016(3)
C14 0.077(5) 0.055(4) 0.028(3) 0.033(3) 0.015(3) 0.011(3)
C15 0.068(4) 0.042(3) 0.031(3) 0.023(3) 0.009(3) 0.005(2)
C16 0.060(4) 0.060(4) 0.030(3) 0.018(3) 0.016(3) 0.011(3)

loop_
_atom_type_symbol
_atom_type_description
_atom_type_scat_dispersion_real
_atom_type_scat_dispersion_imag
_atom_type_scat_source
C C 0.0033 0.0016 'International Tables Vol C Tables 4.2.6.8 and 6.1.1.4'
H H 0.0000 0.0000 'International Tables Vol C Tables 4.2.6.8 and 6.1.1.4'
O O 0.0106 0.0060 'International Tables Vol C Tables 4.2.6.8 and 6.1.1.4'
F F 0.0171 0.0103 'International Tables Vol C Tables 4.2.6.8 and 6.1.1.4'
Br Br -0.2901 2.4595 'International Tables Vol C Tables 4.2.6.8 and 6.1.1.4'

loop_
_geom_angle_atom_site_label_1
_geom_angle_atom_site_label_2
_geom_angle_atom_site_label_3
_geom_angle_site_symmetry_1
_geom_angle_site_symmetry_3
_geom_angle
_geom_angle_publ_flag
C6 C1 C2 . . 123.3(5) ?
C6 C1 F . . 118.5(6) ?
C2 C1 F . . 118.1(6) ?
C1 C2 C3 . . 118.3(6) ?
C1 C2 H2A . . 120.9 ?
C3 C2 H2A . . 120.9 ?
C2 C3 C4 . . 120.3(6) ?
C2 C3 H3A . . 119.8 ?
C4 C3 H3A . . 119.8 ?
C5 C4 C3 . . 118.4(5) ?
C5 C4 C7 . . 116.8(5) ?
C3 C4 C7 . . 124.7(5) ?
C4 C5 C6 . . 120.9(6) ?
C4 C5 H5A . . 119.5 ?
C6 C5 H5A . . 119.5 ?
C1 C6 C5 . . 118.7(6) ?
C1 C6 H6A . . 120.7 ?
C5 C6 H6A . . 120.7 ?
C8 C7 C4 . . 134.8(5) ?
C8 C7 H7A . . 112.6 ?
C4 C7 H7A . . 112.6 ?
C7 C8 C9 . . 132.6(5) ?
C7 C8 C16 . . 119.9(5) ?
C9 C8 C16 . . 107.5(4) ?
O C9 C8 . . 129.6(5) ?
O C9 C10 . . 123.4(5) ?
C8 C9 C10 . . 107.1(4) ?
C11 C10 C15 . . 122.0(5) ?
C11 C10 C9 . . 128.3(5) ?
C15 C10 C9 . . 109.7(5) ?
C10 C11 C12 . . 118.4(6) ?
C10 C11 H11A . . 120.8 ?
C12 C11 H11A . . 120.8 ?
C13 C12 C11 . . 119.9(6) ?
C13 C12 H12A . . 120.1 ?
C11 C12 H12A . . 120.1 ?
C14 C13 C12 . . 121.2(5) ?
C14 C13 H13A . . 119.4 ?
C12 C13 H13A . . 119.4 ?
C13 C14 C15 . . 119.9(5) ?
C13 C14 Br . . 121.3(4) ?
C15 C14 Br . . 118.8(5) ?
C10 C15 C14 . . 118.5(5) ?
C10 C15 C16 . . 111.1(4) ?
C14 C15 C16 . . 130.3(5) ?
C15 C16 C8 . . 104.5(4) ?
C15 C16 H16A . . 110.8 ?
C8 C16 H16A . . 110.8 ?
C15 C16 H16B . . 110.8 ?
C8 C16 H16B . . 110.8 ?
H16A C16 H16B . . 108.9 ?

loop_
_geom_bond_atom_site_label_1
_geom_bond_atom_site_label_2
_geom_bond_site_symmetry_2
_geom_bond_distance
_geom_bond_publ_flag
Br C14 . 1.898(6) ?
O C9 . 1.224(6) ?
F C1 . 1.371(6) ?
C1 C6 . 1.341(9) ?
C1 C2 . 1.365(8) ?
C2 C3 . 1.389(7) ?
C2 H2A . 0.9300 ?
C3 C4 . 1.395(8) ?
C3 H3A . 0.9300 ?
C4 C5 . 1.385(7) ?
C4 C7 . 1.476(7) ?
C5 C6 . 1.385(7) ?
C5 H5A . 0.9300 ?
C6 H6A . 0.9300 ?
C7 C8 . 1.352(7) ?
C7 H7A . 0.9300 ?
C8 C9 . 1.470(8) ?
C8 C16 . 1.521(7) ?
C9 C10 . 1.473(7) ?
C10 C11 . 1.375(8) ?
C10 C15 . 1.382(7) ?
C11 C12 . 1.394(7) ?
C11 H11A . 0.9300 ?
C12 C13 . 1.376(8) ?
C12 H12A . 0.9300 ?
C13 C14 . 1.364(8) ?
C13 H13A . 0.9300 ?
C14 C15 . 1.393(7) ?
C15 C16 . 1.480(7) ?
C16 H16A . 0.9700 ?
C16 H16B . 0.9700 ?

loop_
_geom_hbond_atom_site_label_D
_geom_hbond_atom_site_label_H
_geom_hbond_atom_site_label_A
_geom_hbond_site_symmetry_A
_geom_hbond_distance_DH
_geom_hbond_distance_HA
_geom_hbond_distance_DA
_geom_hbond_angle_DHA
C3 H3A O . 0.93 2.14 2.972(8) 149.00

loop_
_geom_torsion_atom_site_label_1
_geom_torsion_atom_site_label_2
_geom_torsion_atom_site_label_3
_geom_torsion_atom_site_label_4
_geom_torsion_site_symmetry_1
_geom_torsion_site_symmetry_2
_geom_torsion_site_symmetry_3
_geom_torsion_site_symmetry_4
_geom_torsion
_geom_torsion_publ_flag
C6 C1 C2 C3 . . . . -0.6(10) ?
F C1 C2 C3 . . . . -179.8(5) ?
C1 C2 C3 C4 . . . . 0.3(9) ?
C2 C3 C4 C5 . . . . -0.5(9) ?
C2 C3 C4 C7 . . . . -178.8(5) ?
C3 C4 C5 C6 . . . . 0.8(9) ?
C7 C4 C5 C6 . . . . 179.3(5) ?
C2 C1 C6 C5 . . . . 1.0(10) ?
F C1 C6 C5 . . . . -179.9(5) ?
C4 C5 C6 C1 . . . . -1.1(10) ?
C5 C4 C7 C8 . . . . 176.9(6) ?
C3 C4 C7 C8 . . . . -4.8(11) ?
C4 C7 C8 C9 . . . . 0.7(12) ?
C4 C7 C8 C16 . . . . -178.4(6) ?
C7 C8 C9 O . . . . 3.4(11) ?
C16 C8 C9 O . . . . -177.5(6) ?
C7 C8 C9 C10 . . . . -177.3(6) ?
C16 C8 C9 C10 . . . . 1.9(6) ?
O C9 C10 C11 . . . . -3.3(10) ?
C8 C9 C10 C11 . . . . 177.4(6) ?
O C9 C10 C15 . . . . 177.6(5) ?
C8 C9 C10 C15 . . . . -1.8(6) ?
C15 C10 C11 C12 . . . . -1.8(9) ?
C9 C10 C11 C12 . . . . 179.1(5) ?
C10 C11 C12 C13 . . . . 1.2(9) ?
C11 C12 C13 C14 . . . . 0.4(10) ?
C12 C13 C14 C15 . . . . -1.4(9) ?
C12 C13 C14 Br . . . . 178.7(5) ?
C11 C10 C15 C14 . . . . 0.8(9) ?
C9 C10 C15 C14 . . . . 180.0(5) ?
C11 C10 C15 C16 . . . . -178.2(5) ?
C9 C10 C15 C16 . . . . 0.9(7) ?
C13 C14 C15 C10 . . . . 0.9(8) ?
Br C14 C15 C10 . . . . -179.3(4) ?
C13 C14 C15 C16 . . . . 179.7(6) ?
Br C14 C15 C16 . . . . -0.5(8) ?
C10 C15 C16 C8 . . . . 0.2(6) ?
C14 C15 C16 C8 . . . . -178.7(5) ?
C7 C8 C16 C15 . . . . 178.0(5) ?
C9 C8 C16 C15 . . . . -1.3(6) ?

loop_
_cod_related_entry_id
_cod_related_entry_database
_cod_related_entry_code
1 ChemSpider 24742767
